data_3000413
loop_
_publ_author_name
'Taju Ahmed'

_publ_section_title
;
 Effects of Lanthanum doped cobalt-zinc ferrite on structural and magnetic
 properties (Co0.8 Zn0.2 Fe2-x Lax O4)
;
_journal_name_full
'To be published in Effects of Lanthanum doped cobalt-zinc ferrite on structural and magnetic properties (Co0.8 Zn0.2 Fe2-x Lax O4)'
_chemical_formula_sum 'Co0.8 Fe1.95 La0.05 O4 Zn0.2'
_chemical_name_common '(Zn0.2 Fe0.8) [Co0.8 La0.05 Fe1.15] O4'
_chemical_name_mineral 'Lanthanum doped cobalt-zinc ferrite'
_chemical_name_systematic '(Zn0.2 Fe0.8) [Co0.8 La0.05 Fe1.15] O4'
_space_group_name_Hall 'F 4d 2 3 -1d'
_space_group_name_H-M_alt 'F d -3 m :1'
_cell_angle_alpha 90
_cell_angle_beta 90
_cell_angle_gamma 90
_cell_length_a 8.3314
_cell_length_b 8.3314
_cell_length_c 8.3314
_cell_volume 578.301
_refine_ls_goodness_of_fit_all 0.1492842
_refine_ls_R_factor_all 0.006981387
_refine_ls_wR_factor_all 0.0090030795
_cod_database_code 3000413
_cod_hold_until_date 2024-02-12

loop_
_atom_site_label
_atom_site_fract_x
_atom_site_fract_y
_atom_site_fract_z
? ? ? ?
